data_7225460
loop_
_publ_author_name
'Dong, Ruo-Ting'
'Chen, Xin-Li'
'Cui, Xiao'
'Chen, Su-Su'
'Shen, Mo-Yuan'
'Li, Chu-Wen'
'Li, Qian-Hong'
'Hu, Ming-Yuan'
'Huang, Lan-Fen'
'Deng, Hong'

_publ_section_title
;
 Copper(i)--lanthanide(iii) heterometallic metal--organic frameworks
 constructed from 3-(3-pyridyl)acrylic acid: syntheses, structures, and
 properties
;
_journal_issue 29
_journal_name_full CrystEngComm
_journal_page_first 5547
_journal_paper_doi 10.1039/C6CE00637J
_journal_volume 18
_journal_year 2016
_chemical_formula_moiety '2(C24 H22 Cu I N3 O8 Sm), H2 O'
_chemical_formula_sum 'C48 H46 Cu2 I2 N6 O17 Sm2'
_chemical_formula_weight 1660.53
_chemical_name_systematic
;
 ?
;
_space_group_crystal_system monoclinic
_space_group_IT_number 15
_space_group_name_Hall '-C 2yc'
_space_group_name_H-M_alt 'C 1 2/c 1'
_symmetry_space_group_name_Hall '-C 2yc'
_symmetry_space_group_name_H-M 'C 1 2/c 1'
_atom_sites_solution_hydrogens mixed
_audit_creation_date 2016-05-03
_audit_creation_method
;
Olex2 1.2
(compiled 2016.02.19 svn.r3266 for OlexSys, GUI svn.r5155)
;
_audit_update_record
;
2016-06-02 deposited with the CCDC.
2016-06-06 downloaded from the CCDC.
;
_cell_angle_alpha 90
_cell_angle_beta 110.419(2)
_cell_angle_gamma 90
_cell_formula_units_Z 4
_cell_length_a 22.069(4)
_cell_length_b 9.2855(15)
_cell_length_c 29.444(5)
_cell_measurement_reflns_used 6892
_cell_measurement_temperature 296(2)
_cell_measurement_theta_max 28.083
_cell_measurement_theta_min 1.969
_cell_volume 5654.6(17)
_computing_cell_refinement 'Apex2 (Bruker, 2005)'
_computing_data_collection 'Apex2 (Bruker, 2005)'
_computing_data_reduction 'Apex2 (Bruker, 2005)'
_computing_molecular_graphics 'Olex2 (Dolomanov et al., 2009)'
_computing_publication_material 'Olex2 (Dolomanov et al., 2009)'
_computing_structure_refinement 'ShelXL (Sheldrick, 2015)'
_computing_structure_solution 'SHELXTL 6.12 (Bruker, 2000-2003)'
_diffrn_ambient_temperature 296.15
_diffrn_measured_fraction_theta_full 0.998
_diffrn_measured_fraction_theta_max 0.948
_diffrn_measurement_device_type 'Bruker AXS SMART APEX CCD diffractometer'
_diffrn_measurement_method '\w scans'
_diffrn_radiation_type MoK\a
_diffrn_radiation_wavelength 0.71073
_diffrn_reflns_av_R_equivalents 0.0341
_diffrn_reflns_av_unetI/netI 0.0454
_diffrn_reflns_Laue_measured_fraction_full 0.998
_diffrn_reflns_Laue_measured_fraction_max 0.948
_diffrn_reflns_limit_h_max 24
_diffrn_reflns_limit_h_min -29
_diffrn_reflns_limit_k_max 12
_diffrn_reflns_limit_k_min -11
_diffrn_reflns_limit_l_max 37
_diffrn_reflns_limit_l_min -37
_diffrn_reflns_number 16700
_diffrn_reflns_point_group_measured_fraction_full 0.998
_diffrn_reflns_point_group_measured_fraction_max 0.948
_diffrn_reflns_theta_full 25.242
_diffrn_reflns_theta_max 28.083
_diffrn_reflns_theta_min 1.969
_exptl_absorpt_coefficient_mu 3.952
_exptl_absorpt_correction_T_max 0.454
_exptl_absorpt_correction_T_min 0.403
_exptl_absorpt_correction_type multi-scan
_exptl_absorpt_process_details 'Apex2 (Bruker, 2005)'
_exptl_crystal_colour yellow
_exptl_crystal_density_diffrn 1.950
_exptl_crystal_description block
_exptl_crystal_F_000 3200
_exptl_crystal_size_max 0.30
_exptl_crystal_size_mid 0.20
_exptl_crystal_size_min 0.20
_refine_diff_density_max 0.718
_refine_diff_density_min -0.742
_refine_diff_density_rms 0.110
_refine_ls_extinction_method none
_refine_ls_goodness_of_fit_ref 1.026
_refine_ls_hydrogen_treatment mixed
_refine_ls_matrix_type full
_refine_ls_number_parameters 386
_refine_ls_number_reflns 6538
_refine_ls_number_restraints 18
_refine_ls_restrained_S_all 1.025
_refine_ls_R_factor_all 0.0462
_refine_ls_R_factor_gt 0.0316
_refine_ls_shift/su_max 0.001
_refine_ls_shift/su_mean 0.000
_refine_ls_structure_factor_coef Fsqd
_refine_ls_weighting_details 'w=1/[\s^2^(Fo^2^)+(0.0229P)^2^] where P=(Fo^2^+2Fc^2^)/3'
_refine_ls_weighting_scheme calc
_refine_ls_wR_factor_gt 0.0591
_refine_ls_wR_factor_ref 0.0639
_reflns_Friedel_coverage 0.000
_reflns_number_gt 5146
_reflns_number_total 6892
_reflns_threshold_expression 'I > 2\s(I)'
_cod_data_source_file c6ce00637j2.cif
_cod_data_source_block 8
_cod_depositor_comments 'Adding full bibliography for 7225454--7225470.cif.'
_cod_original_cell_volume 5654.6(16)
_cod_database_code 7225460
_shelx_space_group_comment
;
The symmetry employed for this shelxl refinement is uniquely defined
by the following loop, which should always be used as a source of
symmetry information in preference to the above space-group names.
They are only intended as comments.
;
_olex2_refinement_description
;
1. Fixed Uiso
 At 1.2 times of:
  All C(H) groups
 At 1.5 times of:
  All O(H,H) groups
2. Restrained distances
 O3W-H3WA = O3W-H3WB = O3B-H3BA = O3B-H3BB = O1W-H1WA = O1W-H1WB = O2W-H2WA =
 O2W-H2WB
 0.82 with sigma of 0.01
 H3WA-H3WB = H3BA-H3BB = H1WA-H1WB = H2WA-H2WB
 1.39 with sigma of 0.01
3. Uiso/Uaniso restraints and constraints
O3W \\sim O3B: within 3.8A with sigma of 0.02 and sigma for terminal atoms of
0.04
4. Others
 Sof(O3B)=Sof(H3BA)=Sof(H3BB)=0.5*(1-FVAR(2))
 Sof(O3W)=Sof(H3WA)=Sof(H3WB)=0.5*FVAR(2)
5.a Aromatic/amide H refined with riding coordinates:
 C2(H2), C3(H3), C5(H5), C6(H6), C7(H7), C8(H8), C10(H10), C11(H11), C13(H13),
 C14(H14), C15(H15), C16(H16), C18(H18), C19(H19), C21(H21), C22(H22), C23(H23),
  C24(H24)
;
_shelx_shelxl_version_number 2014/7
_olex2_submission_special_instructions 'No special instructions were received'

loop_
_space_group_symop_operation_xyz
'x, y, z'
'-x, y, -z+1/2'
'x+1/2, y+1/2, z'
'-x+1/2, y+1/2, -z+1/2'
'-x, -y, -z'
'x, -y, z-1/2'
'-x+1/2, -y+1/2, -z'
'x+1/2, -y+1/2, z-1/2'

loop_
_atom_site_label
_atom_site_type_symbol
_atom_site_fract_x
_atom_site_fract_y
_atom_site_fract_z
_atom_site_U_iso_or_equiv
_atom_site_adp_type
_atom_site_occupancy
_atom_site_site_symmetry_order
_atom_site_calc_flag
_atom_site_refinement_flags_posn
_atom_site_refinement_flags_adp
_atom_site_refinement_flags_occupancy
_atom_site_disorder_assembly
_atom_site_disorder_group
Sm1 Sm 0.22933(2) 0.01664(2) 0.48763(2) 0.02762(6) Uani 1 1 d . . . . .
Cu1 Cu 0.06147(3) 0.82038(6) 0.25221(2) 0.04769(14) Uani 1 1 d . . . . .
I1 I -0.03338(2) 0.88320(3) 0.16966(2) 0.04929(9) Uani 1 1 d . . . . .
O1W O 0.21072(14) -0.1438(3) 0.41273(10) 0.0406(7) Uani 1 1 d D . . . .
H1WA H 0.1716(6) -0.139(4) 0.3974(14) 0.061 Uiso 1 1 d DR . . . .
H1WB H 0.2251(16) -0.2268(19) 0.4172(15) 0.061 Uiso 1 1 d DR . . . .
O1 O 0.31443(13) -0.1432(3) 0.50897(10) 0.0420(7) Uani 1 1 d . . . . .
O2 O 0.35989(13) -0.3582(3) 0.52094(9) 0.0391(6) Uani 1 1 d . . . . .
O2W O 0.28958(15) 0.1111(3) 0.43830(11) 0.0450(7) Uani 1 1 d D . . . .
H2WA H 0.3016(19) 0.1950(17) 0.4441(15) 0.067 Uiso 1 1 d DR . . . .
H2WB H 0.3113(18) 0.063(3) 0.4263(16) 0.067 Uiso 1 1 d DR . . . .
O3 O 0.19684(13) 0.3029(3) 0.46257(8) 0.0360(6) Uani 1 1 d . . . . .
O4 O 0.14399(14) 0.1208(3) 0.41940(9) 0.0426(7) Uani 1 1 d . . . A 1
O5 O 0.17406(14) 0.8898(3) 0.04237(9) 0.0406(7) Uani 1 1 d . . . B 1
O6 O 0.24204(13) 1.0682(3) 0.07330(9) 0.0387(6) Uani 1 1 d . . . B 1
N1 N 0.61867(18) 0.0390(4) 0.58768(13) 0.0522(10) Uani 1 1 d . . . C 1
N2 N 0.07576(17) 0.6003(3) 0.24852(11) 0.0419(8) Uani 1 1 d . . . A 1
N3 N 0.14386(18) 0.9274(4) 0.25403(12) 0.0450(9) Uani 1 1 d . . . B 1
C1 C 0.36280(18) -0.2236(4) 0.52190(12) 0.0299(8) Uani 1 1 d . . . C 1
C2 C 0.4286(2) -0.1587(4) 0.54051(14) 0.0396(9) Uani 1 1 d . . . C 1
H2 H 0.4640 -0.2204 0.5509 0.047 Uiso 1 1 calc R . . C 1
C3 C 0.4396(2) -0.0199(4) 0.54313(14) 0.0390(9) Uani 1 1 d . . . C 1
H3 H 0.4034 0.0394 0.5327 0.047 Uiso 1 1 calc R . . C 1
C4 C 0.5023(2) 0.0526(4) 0.56064(14) 0.0394(10) Uani 1 1 d . . . C 1
C5 C 0.5064(2) 0.2018(5) 0.56382(17) 0.0565(12) Uani 1 1 d . . . C 1
H5 H 0.4692 0.2578 0.5554 0.068 Uiso 1 1 calc R . . C 1
C6 C 0.5667(3) 0.2652(5) 0.57961(19) 0.0662(14) Uani 1 1 d . . . C 1
H6 H 0.5704 0.3648 0.5828 0.079 Uiso 1 1 calc R . . C 1
C7 C 0.6203(2) 0.1832(5) 0.59050(17) 0.0612(14) Uani 1 1 d . . . C 1
H7 H 0.6603 0.2288 0.6005 0.073 Uiso 1 1 calc R . . C 1
C8 C 0.5604(2) -0.0219(5) 0.57303(15) 0.0466(11) Uani 1 1 d . . . C 1
H8 H 0.5584 -0.1219 0.5709 0.056 Uiso 1 1 calc R . . C 1
C9 C 0.15990(18) 0.2507(4) 0.42255(13) 0.0326(8) Uani 1 1 d . . . A 1
C10 C 0.1380(2) 0.3448(4) 0.37923(13) 0.0375(9) Uani 1 1 d . . . A 1
H10 H 0.1426 0.4441 0.3832 0.045 Uiso 1 1 calc R . . A 1
C11 C 0.1125(2) 0.2920(4) 0.33568(13) 0.0414(10) Uani 1 1 d . . . A 1
H11 H 0.1048 0.1934 0.3333 0.050 Uiso 1 1 calc R . . A 1
C12 C 0.0946(2) 0.3726(4) 0.29002(14) 0.0412(10) Uani 1 1 d . . . A 1
C13 C 0.0803(3) 0.3034(5) 0.24574(15) 0.0611(14) Uani 1 1 d . . . A 1
H13 H 0.0809 0.2033 0.2444 0.073 Uiso 1 1 calc R . . A 1
C14 C 0.0653(3) 0.3829(5) 0.20375(16) 0.0677(16) Uani 1 1 d . . . A 1
H14 H 0.0566 0.3376 0.1740 0.081 Uiso 1 1 calc R . . A 1
C15 C 0.0635(2) 0.5293(5) 0.20667(15) 0.0543(12) Uani 1 1 d . . . A 1
H15 H 0.0532 0.5824 0.1782 0.065 Uiso 1 1 calc R . . A 1
C16 C 0.0912(2) 0.5212(4) 0.28894(13) 0.0390(9) Uani 1 1 d . . . A 1
H16 H 0.1002 0.5694 0.3182 0.047 Uiso 1 1 calc R . . A 1
C17 C 0.2029(2) 0.9736(4) 0.07697(14) 0.0365(9) Uani 1 1 d . . . B 1
C18 C 0.1903(2) 0.9536(4) 0.12303(14) 0.0441(10) Uani 1 1 d . . . B 1
H18 H 0.1587 0.8879 0.1234 0.053 Uiso 1 1 calc R . . B 1
C19 C 0.2214(2) 1.0238(4) 0.16317(14) 0.0427(10) Uani 1 1 d . . . B 1
H19 H 0.2534 1.0877 0.1622 0.051 Uiso 1 1 calc R . . B 1
C20 C 0.2105(2) 1.0110(4) 0.20967(14) 0.0420(10) Uani 1 1 d . . . B 1
C21 C 0.2551(3) 1.0634(7) 0.25176(16) 0.0715(16) Uani 1 1 d . . . B 1
H21 H 0.2920 1.1109 0.2512 0.086 Uiso 1 1 calc R . . B 1
C22 C 0.2445(3) 1.0444(7) 0.29527(17) 0.0835(19) Uani 1 1 d . . . B 1
H22 H 0.2745 1.0772 0.3243 0.100 Uiso 1 1 calc R . . B 1
C23 C 0.1890(2) 0.9767(5) 0.29459(15) 0.0587(13) Uani 1 1 d . . . B 1
H23 H 0.1823 0.9642 0.3238 0.070 Uiso 1 1 calc R . . B 1
C24 C 0.1555(2) 0.9475(4) 0.21257(14) 0.0425(10) Uani 1 1 d . . . B 1
H24 H 0.1242 0.9165 0.1839 0.051 Uiso 1 1 calc R . . B 1
O3W O 0.052(2) 0.889(4) 0.033(2) 0.219(13) Uani 0.164(8) 1 d D U P D 1
H3WA H 0.027(12) 0.93(4) 0.044(10) 0.328 Uiso 0.164(8) 1 d DR . P D 1
H3WB H 0.063(14) 0.93(4) 0.014(9) 0.328 Uiso 0.164(8) 1 d DR . P D 1
O3B O -0.0177(11) 0.981(2) 0.0455(9) 0.208(10) Uani 0.336(8) 1 d D U P D 2
H3BA H -0.049(9) 0.99(4) 0.021(6) 0.312 Uiso 0.336(8) 1 d DR . P D 2
H3BB H 0.012(9) 0.93(3) 0.043(12) 0.312 Uiso 0.336(8) 1 d DR . P D 2

loop_
_atom_site_aniso_label
_atom_site_aniso_U_11
_atom_site_aniso_U_22
_atom_site_aniso_U_33
_atom_site_aniso_U_23
_atom_site_aniso_U_13
_atom_site_aniso_U_12
Sm1 0.03119(11) 0.02508(10) 0.02574(10) 0.00051(7) 0.00887(8) -0.00540(8)
Cu1 0.0515(4) 0.0507(3) 0.0420(3) 0.0123(2) 0.0178(3) 0.0004(3)
I1 0.0525(2) 0.05856(19) 0.03453(15) 0.01319(12) 0.01228(14) 0.01472(14)
O1W 0.0509(19) 0.0346(15) 0.0363(16) 0.0007(12) 0.0151(15) -0.0017(13)
O1 0.0305(16) 0.0393(15) 0.0538(17) 0.0041(13) 0.0117(14) -0.0008(13)
O2 0.0364(17) 0.0299(14) 0.0498(17) -0.0008(12) 0.0136(14) -0.0079(12)
O2W 0.062(2) 0.0273(15) 0.0591(19) -0.0046(13) 0.0380(17) -0.0075(14)
O3 0.0373(16) 0.0355(14) 0.0310(14) -0.0009(11) 0.0068(12) -0.0097(12)
O4 0.0459(18) 0.0298(14) 0.0406(16) 0.0061(11) 0.0007(14) -0.0079(12)
O5 0.057(2) 0.0292(14) 0.0406(16) -0.0019(12) 0.0239(15) 0.0046(13)
O6 0.0469(18) 0.0356(14) 0.0362(15) 0.0024(12) 0.0179(14) 0.0037(13)
N1 0.038(2) 0.063(2) 0.061(2) -0.0198(19) 0.0226(19) -0.0187(19)
N2 0.047(2) 0.047(2) 0.0323(18) 0.0084(15) 0.0134(17) 0.0104(17)
N3 0.049(2) 0.054(2) 0.0364(19) 0.0083(16) 0.0211(18) 0.0029(18)
C1 0.028(2) 0.034(2) 0.0286(19) 0.0018(15) 0.0109(16) -0.0083(17)
C2 0.029(2) 0.039(2) 0.051(2) 0.0054(18) 0.014(2) -0.0058(17)
C3 0.036(2) 0.039(2) 0.043(2) -0.0004(18) 0.0153(19) -0.0055(18)
C4 0.038(2) 0.047(2) 0.037(2) -0.0069(18) 0.0167(19) -0.0173(19)
C5 0.046(3) 0.045(3) 0.078(3) -0.007(2) 0.022(3) -0.015(2)
C6 0.055(3) 0.047(3) 0.101(4) -0.014(3) 0.033(3) -0.024(3)
C7 0.053(3) 0.066(3) 0.072(3) -0.028(3) 0.031(3) -0.036(3)
C8 0.045(3) 0.048(3) 0.052(3) -0.014(2) 0.023(2) -0.018(2)
C9 0.028(2) 0.033(2) 0.033(2) 0.0023(16) 0.0062(17) -0.0035(16)
C10 0.046(3) 0.0265(19) 0.033(2) 0.0053(16) 0.0050(19) 0.0014(17)
C11 0.050(3) 0.028(2) 0.038(2) 0.0022(17) 0.007(2) 0.0047(18)
C12 0.044(3) 0.041(2) 0.034(2) 0.0023(17) 0.0066(19) 0.0043(19)
C13 0.091(4) 0.048(3) 0.039(2) -0.007(2) 0.015(3) 0.018(3)
C14 0.100(5) 0.065(3) 0.034(2) -0.006(2) 0.018(3) 0.027(3)
C15 0.061(3) 0.071(3) 0.030(2) 0.009(2) 0.014(2) 0.023(3)
C16 0.044(3) 0.041(2) 0.028(2) 0.0038(17) 0.0074(18) 0.0048(19)
C17 0.047(3) 0.028(2) 0.042(2) 0.0079(17) 0.024(2) 0.0169(18)
C18 0.058(3) 0.040(2) 0.043(2) 0.0036(18) 0.029(2) 0.003(2)
C19 0.041(3) 0.050(2) 0.040(2) 0.0088(19) 0.019(2) 0.005(2)
C20 0.036(2) 0.058(3) 0.034(2) 0.0049(19) 0.0158(19) 0.001(2)
C21 0.045(3) 0.123(5) 0.043(3) -0.001(3) 0.012(2) -0.024(3)
C22 0.062(4) 0.152(6) 0.034(3) -0.011(3) 0.013(3) -0.030(4)
C23 0.058(3) 0.092(4) 0.029(2) 0.009(2) 0.019(2) 0.001(3)
C24 0.048(3) 0.049(2) 0.031(2) 0.0004(18) 0.015(2) 0.000(2)
O3W 0.15(2) 0.124(19) 0.36(3) -0.08(2) 0.07(2) -0.073(18)
O3B 0.154(18) 0.102(13) 0.36(3) -0.054(14) 0.082(19) -0.082(12)

loop_
_atom_type_symbol
_atom_type_description
_atom_type_scat_dispersion_real
_atom_type_scat_dispersion_imag
_atom_type_scat_source
C C 0.0033 0.0016 'International Tables Vol C Tables 4.2.6.8 and 6.1.1.4'
H H 0.0000 0.0000 'International Tables Vol C Tables 4.2.6.8 and 6.1.1.4'
N N 0.0061 0.0033 'International Tables Vol C Tables 4.2.6.8 and 6.1.1.4'
O O 0.0106 0.0060 'International Tables Vol C Tables 4.2.6.8 and 6.1.1.4'
Cu Cu 0.3201 1.2651 'International Tables Vol C Tables 4.2.6.8 and 6.1.1.4'
I I -0.4742 1.8119 'International Tables Vol C Tables 4.2.6.8 and 6.1.1.4'
Sm Sm -0.1638 3.4418 'International Tables Vol C Tables 4.2.6.8 and 6.1.1.4'

loop_
_geom_angle_atom_site_label_1
_geom_angle_atom_site_label_2
_geom_angle_atom_site_label_3
_geom_angle
_geom_angle_site_symmetry_1
_geom_angle_site_symmetry_3
O1W Sm1 O3 112.11(8) . .
O1W Sm1 C9 88.77(9) . .
O1W Sm1 C17 140.92(9) . 6_566
O1 Sm1 O1W 74.44(9) . .
O1 Sm1 O2 101.22(9) . 7_546
O1 Sm1 O2W 80.37(10) . .
O1 Sm1 O3 142.92(8) . .
O1 Sm1 O3 88.21(9) . 7_556
O1 Sm1 O4 143.82(9) . .
O1 Sm1 O5 125.78(9) . 6_566
O1 Sm1 O6 74.61(9) . 6_566
O1 Sm1 C9 147.35(10) . .
O1 Sm1 C17 100.15(11) . 6_566
O2 Sm1 O1W 71.03(9) 7_546 .
O2 Sm1 O2W 138.83(9) 7_546 .
O2 Sm1 O3 115.56(8) 7_546 .
O2 Sm1 O3 146.74(8) 7_546 7_556
O2 Sm1 O4 77.64(9) 7_546 .
O2 Sm1 O5 73.32(9) 7_546 6_566
O2 Sm1 O6 73.69(9) 7_546 6_566
O2 Sm1 C9 99.34(10) 7_546 .
O2 Sm1 C17 72.30(9) 7_546 6_566
O2W Sm1 O1W 69.90(9) . .
O2W Sm1 O3 69.14(8) . .
O2W Sm1 O5 138.46(8) . 6_566
O2W Sm1 O6 142.97(10) . 6_566
O2W Sm1 C9 67.49(10) . .
O2W Sm1 C17 148.57(10) . 6_566
O3 Sm1 O1W 141.89(9) 7_556 .
O3 Sm1 O2W 73.94(9) 7_556 .
O3 Sm1 O3 63.87(10) 7_556 .
O3 Sm1 O5 75.33(9) 7_556 6_566
O3 Sm1 O6 78.38(8) 7_556 6_566
O3 Sm1 C9 88.33(10) 7_556 .
O3 Sm1 C9 25.43(8) . .
O3 Sm1 C17 95.52(9) . 6_566
O3 Sm1 C17 74.67(9) 7_556 6_566
O4 Sm1 O1W 71.05(9) . .
O4 Sm1 O2W 77.95(10) . .
O4 Sm1 O3 112.76(8) . 7_556
O4 Sm1 O3 49.14(7) . .
O4 Sm1 O5 89.02(9) . 6_566
O4 Sm1 O6 136.45(9) . 6_566
O4 Sm1 C9 24.51(9) . .
O4 Sm1 C17 113.39(11) . 6_566
O5 Sm1 O1W 142.02(9) 6_566 .
O5 Sm1 O3 72.53(8) 6_566 .
O5 Sm1 O6 51.73(8) 6_566 6_566
O5 Sm1 C9 84.42(9) 6_566 .
O5 Sm1 C17 25.84(10) 6_566 6_566
O6 Sm1 O1W 126.56(8) 6_566 .
O6 Sm1 O3 118.92(8) 6_566 .
O6 Sm1 C9 136.03(9) 6_566 .
O6 Sm1 C17 25.91(10) 6_566 6_566
C17 Sm1 C9 110.16(11) 6_566 .
I1 Cu1 Cu1 60.034(19) 2 2
I1 Cu1 Cu1 59.56(2) . 2
I1 Cu1 I1 113.41(2) 2 .
N2 Cu1 Cu1 99.66(10) . 2
N2 Cu1 I1 104.68(9) . .
N2 Cu1 I1 110.37(9) . 2
N3 Cu1 Cu1 151.09(10) . 2
N3 Cu1 I1 110.11(9) . 2
N3 Cu1 I1 108.95(9) . .
N3 Cu1 N2 109.14(14) . .
Cu1 I1 Cu1 60.41(2) 2 .
Sm1 O1W H1WA 105(3) . .
Sm1 O1W H1WB 118(3) . .
H1WA O1W H1WB 114.2(18) . .
C1 O1 Sm1 176.4(3) . .
C1 O2 Sm1 130.4(2) . 7_546
Sm1 O2W H2WA 115(3) . .
Sm1 O2W H2WB 125(3) . .
H2WA O2W H2WB 114.7(19) . .
Sm1 O3 Sm1 116.13(10) 7_556 .
C9 O3 Sm1 84.5(2) . .
C9 O3 Sm1 153.7(2) . 7_556
C9 O4 Sm1 101.9(2) . .
C17 O5 Sm1 94.8(2) . 6_565
C17 O6 Sm1 91.6(2) . 6_565
C8 N1 C7 116.5(4) . .
C15 N2 Cu1 123.2(3) . .
C16 N2 Cu1 119.3(3) . .
C16 N2 C15 117.1(3) . .
C23 N3 Cu1 124.3(3) . .
C23 N3 C24 116.3(4) . .
C24 N3 Cu1 119.4(3) . .
O1 C1 O2 124.0(3) . .
O1 C1 C2 119.4(3) . .
O2 C1 C2 116.6(3) . .
C1 C2 H2 118.1 . .
C3 C2 C1 123.8(4) . .
C3 C2 H2 118.1 . .
C2 C3 H3 116.3 . .
C2 C3 C4 127.4(4) . .
C4 C3 H3 116.3 . .
C5 C4 C3 121.0(4) . .
C8 C4 C3 122.5(4) . .
C8 C4 C5 116.5(4) . .
C4 C5 H5 120.6 . .
C6 C5 C4 118.8(5) . .
C6 C5 H5 120.6 . .
C5 C6 H6 119.9 . .
C7 C6 C5 120.1(5) . .
C7 C6 H6 119.9 . .
N1 C7 C6 123.1(4) . .
N1 C7 H7 118.4 . .
C6 C7 H7 118.4 . .
N1 C8 C4 124.9(4) . .
N1 C8 H8 117.5 . .
C4 C8 H8 117.5 . .
O3 C9 Sm1 70.05(19) . .
O3 C9 C10 119.0(3) . .
O4 C9 Sm1 53.57(18) . .
O4 C9 O3 120.6(3) . .
O4 C9 C10 120.4(3) . .
C10 C9 Sm1 159.1(3) . .
C9 C10 H10 119.2 . .
C11 C10 C9 121.6(3) . .
C11 C10 H10 119.2 . .
C10 C11 H11 116.7 . .
C10 C11 C12 126.6(4) . .
C12 C11 H11 116.7 . .
C13 C12 C11 121.7(4) . .
C16 C12 C11 121.7(3) . .
C16 C12 C13 116.6(4) . .
C12 C13 H13 120.0 . .
C14 C13 C12 120.0(4) . .
C14 C13 H13 120.0 . .
C13 C14 H14 120.6 . .
C15 C14 C13 118.7(4) . .
C15 C14 H14 120.6 . .
N2 C15 C14 123.2(4) . .
N2 C15 H15 118.4 . .
C14 C15 H15 118.4 . .
N2 C16 C12 124.3(4) . .
N2 C16 H16 117.9 . .
C12 C16 H16 117.9 . .
O5 C17 Sm1 59.33(19) . 6_565
O5 C17 C18 117.1(4) . .
O6 C17 Sm1 62.53(18) . 6_565
O6 C17 O5 121.8(3) . .
O6 C17 C18 121.0(4) . .
C18 C17 Sm1 174.6(3) . 6_565
C17 C18 H18 118.2 . .
C19 C18 C17 123.5(4) . .
C19 C18 H18 118.2 . .
C18 C19 H19 116.9 . .
C18 C19 C20 126.2(4) . .
C20 C19 H19 116.9 . .
C21 C20 C19 120.7(4) . .
C21 C20 C24 117.7(4) . .
C24 C20 C19 121.6(4) . .
C20 C21 H21 120.4 . .
C20 C21 C22 119.1(5) . .
C22 C21 H21 120.4 . .
C21 C22 H22 120.6 . .
C23 C22 C21 118.8(5) . .
C23 C22 H22 120.6 . .
N3 C23 C22 123.5(4) . .
N3 C23 H23 118.2 . .
C22 C23 H23 118.2 . .
N3 C24 C20 124.5(4) . .
N3 C24 H24 117.8 . .
C20 C24 H24 117.8 . .
H3WA O3W H3WB 116(2) . .
H3BA O3B H3BB 116(2) . .

loop_
_geom_bond_atom_site_label_1
_geom_bond_atom_site_label_2
_geom_bond_distance
_geom_bond_site_symmetry_2
Sm1 O1W 2.573(3) .
Sm1 O1 2.302(3) .
Sm1 O2 2.400(3) 7_546
Sm1 O2W 2.448(3) .
Sm1 O3 2.784(2) .
Sm1 O3 2.439(2) 7_556
Sm1 O4 2.425(3) .
Sm1 O5 2.493(3) 6_566
Sm1 O6 2.563(2) 6_566
Sm1 C9 2.949(4) .
Sm1 C17 2.888(4) 6_566
Cu1 Cu1 2.6708(12) 2
Cu1 I1 2.6609(7) .
Cu1 I1 2.6482(7) 2
Cu1 N2 2.076(3) .
Cu1 N3 2.056(4) .
I1 Cu1 2.6481(7) 2
O1W H1WA 0.825(10) .
O1W H1WB 0.826(10) .
O1 C1 1.248(4) .
O2 Sm1 2.400(2) 7_546
O2 C1 1.251(4) .
O2W H2WA 0.821(10) .
O2W H2WB 0.821(10) .
O3 Sm1 2.438(2) 7_556
O3 C9 1.272(4) .
O4 C9 1.250(4) .
O5 Sm1 2.493(3) 6_565
O5 C17 1.263(5) .
O6 Sm1 2.563(2) 6_565
O6 C17 1.262(5) .
N1 C7 1.342(6) .
N1 C8 1.332(5) .
N2 C15 1.339(5) .
N2 C16 1.338(4) .
N3 C23 1.341(5) .
N3 C24 1.345(5) .
C1 C2 1.490(5) .
C2 H2 0.9300 .
C2 C3 1.309(5) .
C3 H3 0.9300 .
C3 C4 1.461(5) .
C4 C5 1.389(6) .
C4 C8 1.389(6) .
C5 H5 0.9300 .
C5 C6 1.379(6) .
C6 H6 0.9300 .
C6 C7 1.349(7) .
C7 H7 0.9300 .
C8 H8 0.9300 .
C9 C10 1.481(5) .
C10 H10 0.9300 .
C10 C11 1.303(5) .
C11 H11 0.9300 .
C11 C12 1.467(5) .
C12 C13 1.387(5) .
C12 C16 1.382(5) .
C13 H13 0.9300 .
C13 C14 1.378(6) .
C14 H14 0.9300 .
C14 C15 1.363(6) .
C15 H15 0.9300 .
C16 H16 0.9300 .
C17 Sm1 2.888(4) 6_565
C17 C18 1.488(5) .
C18 H18 0.9300 .
C18 C19 1.314(6) .
C19 H19 0.9300 .
C19 C20 1.476(5) .
C20 C21 1.375(6) .
C20 C24 1.379(6) .
C21 H21 0.9300 .
C21 C22 1.392(6) .
C22 H22 0.9300 .
C22 C23 1.371(7) .
C23 H23 0.9300 .
C24 H24 0.9300 .
O3W H3WA 0.820(10) .
O3W H3WB 0.820(10) .
O3B H3BA 0.820(10) .
O3B H3BB 0.820(10) .

loop_
_geom_hbond_atom_site_label_D
_geom_hbond_atom_site_label_H
_geom_hbond_atom_site_label_A
_geom_hbond_distance_DH
_geom_hbond_distance_HA
_geom_hbond_distance_DA
_geom_hbond_angle_DHA
_geom_hbond_site_symmetry_A
O1W H1WA I1 0.825(10) 3.007(12) 3.826(3) 173(4) 2_545
O1W H1WB O6 0.826(10) 2.022(11) 2.848(4) 178(4) 4_535
O2W H2WA O5 0.821(10) 1.890(10) 2.711(3) 178(4) 4_545
O2W H2WB N1 0.821(10) 1.973(16) 2.776(5) 166(5) 5_656
C2 H2 O3W 0.93 2.68 3.52(4) 151.4 8_556
C16 H16 I1 0.93 3.34 3.936(4) 124.0 2

loop_
_geom_torsion_atom_site_label_1
_geom_torsion_atom_site_label_2
_geom_torsion_atom_site_label_3
_geom_torsion_atom_site_label_4
_geom_torsion
_geom_torsion_site_symmetry_1
Sm1 O2 C1 O1 -14.6(5) 7_546
Sm1 O2 C1 C2 164.4(2) 7_546
Sm1 O3 C9 Sm1 143.6(5) 7_556
Sm1 O3 C9 O4 162.2(4) 7_556
Sm1 O3 C9 O4 18.5(4) .
Sm1 O3 C9 C10 -159.2(3) .
Sm1 O3 C9 C10 -15.5(8) 7_556
Sm1 O4 C9 O3 -21.8(4) .
Sm1 O4 C9 C10 155.9(3) .
Sm1 O5 C17 O6 3.0(4) 6_565
Sm1 O5 C17 C18 -175.3(3) 6_565
Sm1 O6 C17 O5 -2.9(4) 6_565
Sm1 O6 C17 C18 175.3(3) 6_565
Sm1 C9 C10 C11 53.9(9) .
Cu1 N2 C15 C14 -171.8(4) .
Cu1 N2 C16 C12 172.4(3) .
Cu1 N3 C23 C22 178.2(4) .
Cu1 N3 C24 C20 -176.5(3) .
O1 C1 C2 C3 -1.9(6) .
O2 C1 C2 C3 179.1(4) .
O3 C9 C10 C11 164.7(4) .
O4 C9 C10 C11 -13.0(6) .
O5 C17 C18 C19 173.4(4) .
O6 C17 C18 C19 -4.9(6) .
C1 C2 C3 C4 -179.8(4) .
C2 C3 C4 C5 -176.4(4) .
C2 C3 C4 C8 6.2(6) .
C3 C4 C5 C6 -178.7(4) .
C3 C4 C8 N1 177.7(4) .
C4 C5 C6 C7 1.7(7) .
C5 C4 C8 N1 0.3(6) .
C5 C6 C7 N1 -1.3(8) .
C7 N1 C8 C4 0.1(6) .
C8 N1 C7 C6 0.4(7) .
C8 C4 C5 C6 -1.2(6) .
C9 C10 C11 C12 -173.9(4) .
C10 C11 C12 C13 166.5(5) .
C10 C11 C12 C16 -13.6(7) .
C11 C12 C13 C14 -178.4(5) .
C11 C12 C16 N2 179.4(4) .
C12 C13 C14 C15 -1.4(8) .
C13 C12 C16 N2 -0.7(7) .
C13 C14 C15 N2 0.2(8) .
C15 N2 C16 C12 -0.5(6) .
C16 N2 C15 C14 0.8(7) .
C16 C12 C13 C14 1.7(7) .
C17 C18 C19 C20 178.8(4) .
C18 C19 C20 C21 164.9(5) .
C18 C19 C20 C24 -15.6(7) .
C19 C20 C21 C22 -177.5(5) .
C19 C20 C24 N3 177.2(4) .
C20 C21 C22 C23 -1.4(9) .
C21 C20 C24 N3 -3.3(7) .
C21 C22 C23 N3 -0.2(9) .
C23 N3 C24 C20 1.7(6) .
C24 N3 C23 C22 0.1(7) .
C24 C20 C21 C22 3.0(8) .
